data_2300568
loop_
_publ_author_name
'Krause, Lennard'
'Herbst-Irmer, Regine'
'Stalke, Dietmar'

_publ_section_title
;
 An empirical correction for the influence of low-energy contamination
;
_journal_coeditor_code KS5494
_journal_issue 6
_journal_name_full 'Journal of Applied Crystallography'
_journal_page_first 1907
_journal_page_last 1913
_journal_paper_doi 10.1107/S1600576715020440
_journal_volume 48
_journal_year 2015
_chemical_formula_moiety 'C34 H26 Mg N4 O4'
_chemical_formula_sum 'C34 H26 Mg N4 O4'
_chemical_formula_weight 578.90
_space_group_crystal_system monoclinic
_space_group_IT_number 14
_space_group_name_Hall '-P 2yn'
_space_group_name_H-M_alt 'P 1 21/n 1'
_symmetry_space_group_name_Hall '-P 2yn'
_symmetry_space_group_name_H-M 'P 1 21/n 1'
_atom_sites_solution_hydrogens geom
_audit_creation_method SHELXL-2014/7
_cell_angle_alpha 90
_cell_angle_beta 93.0500(15)
_cell_angle_gamma 90
_cell_formula_units_Z 4
_cell_length_a 11.3068(12)
_cell_length_b 14.9595(16)
_cell_length_c 16.7252(17)
_cell_measurement_reflns_used 9953
_cell_measurement_temperature 100(2)
_cell_measurement_theta_max 30.718
_cell_measurement_theta_min 2.2575
_cell_volume 2825.0(5)
_computing_cell_refinement 'SAINT V8.34A'
_computing_data_collection 'APEX2 v2012.2'
_computing_data_reduction 'SAINT V8.34A'
_computing_molecular_graphics 'Mercury CSD 3.3 (Build RC5)'
_computing_publication_material 'Mercury CSD 3.3 (Build RC5)'
_computing_structure_refinement 'SHELXL-2014/7 (Sheldrick, 2014)'
_computing_structure_solution 'SHELXT (G.M.Sheldrick,Acta Cryst.(2015)A71,3-8)'
_diffrn_ambient_temperature 100(2)
_diffrn_measured_fraction_theta_full 0.999
_diffrn_measured_fraction_theta_max 0.998
_diffrn_measurement_device_type 'Bruker Smart APEX II Ultra'
_diffrn_measurement_method 'omega scans'
_diffrn_radiation_type MoK\a
_diffrn_radiation_wavelength 0.71073
_diffrn_reflns_av_unetI/netI 0.0213
_diffrn_reflns_laue_measured_fraction_full 0.999
_diffrn_reflns_laue_measured_fraction_max 0.998
_diffrn_reflns_limit_h_max 16
_diffrn_reflns_limit_h_min -16
_diffrn_reflns_limit_k_max 21
_diffrn_reflns_limit_k_min 0
_diffrn_reflns_limit_l_max 23
_diffrn_reflns_limit_l_min 0
_diffrn_reflns_number 8694
_diffrn_reflns_point_group_measured_fraction_full 0.999
_diffrn_reflns_point_group_measured_fraction_max 0.998
_diffrn_reflns_theta_full 25.242
_diffrn_reflns_theta_max 30.615
_diffrn_reflns_theta_min 1.828
_diffrn_source 'BRUKER Rotating Anode'
_exptl_absorpt_coefficient_mu 0.111
_exptl_absorpt_correction_T_max 0.7461
_exptl_absorpt_correction_T_min 0.6883
_exptl_absorpt_correction_type multi-scan
_exptl_absorpt_process_details SADABS-2015/1
_exptl_crystal_density_diffrn 1.361
_exptl_crystal_description block
_exptl_crystal_F_000 1208
_exptl_crystal_size_max 0.190
_exptl_crystal_size_mid 0.150
_exptl_crystal_size_min 0.110
_refine_diff_density_max 0.534
_refine_diff_density_min -0.248
_refine_diff_density_rms 0.053
_refine_ls_extinction_method none
_refine_ls_goodness_of_fit_ref 1.017
_refine_ls_hydrogen_treatment constr
_refine_ls_matrix_type full
_refine_ls_number_parameters 393
_refine_ls_number_reflns 8694
_refine_ls_number_restraints 408
_refine_ls_restrained_S_all 0.995
_refine_ls_R_factor_all 0.0475
_refine_ls_R_factor_gt 0.0399
_refine_ls_shift/su_max 0.001
_refine_ls_shift/su_mean 0.000
_refine_ls_structure_factor_coef Fsqd
_refine_ls_weighting_details 'w=1/[\s^2^(Fo^2^)+(0.0572P)^2^+1.1587P] where P=(Fo^2^+2Fc^2^)/3'
_refine_ls_weighting_scheme calc
_refine_ls_wR_factor_gt 0.1030
_refine_ls_wR_factor_ref 0.1091
_reflns_Friedel_coverage 0.000
_reflns_number_gt 7486
_reflns_number_total 8694
_reflns_threshold_expression 'I > 2\s(I)'
_cod_data_source_file ks5494sup1.cif
_cod_data_source_block 4_corr
_cod_database_code 2300568
_shelx_shelxl_version_number 2014/7
_shelx_space_group_comment
;
The symmetry employed for this shelxl refinement is uniquely defined
by the following loop, which should always be used as a source of
symmetry information in preference to the above space-group names.
They are only intended as comments.
;
_shelx_estimated_absorpt_t_min 0.979
_shelx_estimated_absorpt_t_max 0.988

loop_
_space_group_symop_operation_xyz
'x, y, z'
'-x+1/2, y+1/2, -z+1/2'
'-x, -y, -z'
'x-1/2, -y-1/2, z-1/2'

loop_
_atom_site_label
_atom_site_type_symbol
_atom_site_fract_x
_atom_site_fract_y
_atom_site_fract_z
_atom_site_U_iso_or_equiv
_atom_site_adp_type
_atom_site_occupancy
_atom_site_site_symmetry_order
_atom_site_calc_flag
_atom_site_refinement_flags_posn
_atom_site_refinement_flags_adp
Mg01 Mg 0.27303(3) 0.33004(2) 0.35532(2) 0.01280(8) Uani 1 1 d . U
O002 O 0.05820(7) 0.12031(5) 0.43101(5) 0.01754(15) Uani 1 1 d . U
O003 O 0.36933(7) 0.59101(5) 0.42444(5) 0.01845(15) Uani 1 1 d . U
O004 O 0.64247(6) 0.36193(5) 0.38294(5) 0.01863(15) Uani 1 1 d . U
O005 O 0.02141(7) 0.25127(5) 0.17526(5) 0.02009(16) Uani 1 1 d . U
N006 N 0.17719(7) 0.24066(6) 0.41889(5) 0.01393(16) Uani 1 1 d . U
N007 N 0.45367(7) 0.31500(6) 0.35926(5) 0.01408(16) Uani 1 1 d . U
N008 N 0.17564(7) 0.30678(6) 0.25064(5) 0.01439(16) Uani 1 1 d . U
N009 N 0.27790(8) 0.46110(6) 0.39094(5) 0.01437(16) Uani 1 1 d . U
C00A C 0.09846(9) 0.18576(6) 0.38134(6) 0.01502(18) Uani 1 1 d . U
C00B C 0.18575(9) 0.21132(6) 0.49863(6) 0.01419(17) Uani 1 1 d . U
C00C C 0.24555(9) 0.24707(7) 0.56621(6) 0.01589(18) Uani 1 1 d . U
C00D C 0.53110(9) 0.24423(7) 0.34385(6) 0.01441(18) Uani 1 1 d . U
C00E C 0.16953(9) 0.35065(7) 0.17618(6) 0.01568(18) Uani 1 1 d . U
C00F C 0.19109(9) 0.52678(7) 0.40187(6) 0.01533(18) Uani 1 1 d . U
C00G C 0.38171(9) 0.50288(6) 0.40451(6) 0.01558(18) Uani 1 1 d . U
C00H C 0.52430(9) 0.38363(7) 0.38140(6) 0.01554(18) Uani 1 1 d . U
C00I C 0.08659(9) 0.24836(7) 0.24655(6) 0.01574(18) Uani 1 1 d . U
C00J C 0.50888(9) 0.15750(7) 0.31659(6) 0.01638(18) Uani 1 1 d . U
C00K C 0.24873(10) 0.60625(7) 0.42211(6) 0.01747(19) Uani 1 1 d . U
C00L C 0.11440(9) 0.13648(7) 0.50501(6) 0.01641(19) Uani 1 1 d . U
C00M C 0.05149(9) 0.18663(7) 0.30316(6) 0.01741(19) Uani 1 1 d . U
H00M H -0.0069 0.1435 0.2875 0.021 Uiso 1 1 calc R U
C00N C 0.07359(10) 0.31671(8) 0.13094(6) 0.0194(2) Uani 1 1 d . U
C00O C 0.49687(9) 0.47091(7) 0.40126(7) 0.01804(19) Uani 1 1 d . U
H00O H 0.5603 0.5111 0.4133 0.022 Uiso 1 1 calc R U
C00P C 0.64632(9) 0.27359(7) 0.35954(6) 0.01691(19) Uani 1 1 d . U
C00Q C 0.31476(10) 0.33241(7) 0.56302(6) 0.0189(2) Uani 1 1 d . U
H00A H 0.3837 0.3233 0.5308 0.028 Uiso 1 1 calc R U
H00B H 0.3414 0.3502 0.6174 0.028 Uiso 1 1 calc R U
H00C H 0.2644 0.3795 0.5387 0.028 Uiso 1 1 calc R U
C00R C 0.06758(10) 0.52332(7) 0.39427(6) 0.0187(2) Uani 1 1 d . U
C00S C 0.74566(10) 0.22162(8) 0.35228(7) 0.0215(2) Uani 1 1 d . U
H00S H 0.8234 0.2434 0.3645 0.026 Uiso 1 1 calc R U
C00T C 0.24330(9) 0.41462(7) 0.14515(6) 0.01751(19) Uani 1 1 d . U
C00U C 0.38542(10) 0.12440(7) 0.29747(7) 0.0212(2) Uani 1 1 d . U
H00D H 0.3478 0.1611 0.2548 0.032 Uiso 1 1 calc R U
H00E H 0.3395 0.1284 0.3454 0.032 Uiso 1 1 calc R U
H00F H 0.3883 0.0620 0.2797 0.032 Uiso 1 1 calc R U
C00V C 0.10169(11) 0.08936(7) 0.57453(7) 0.0221(2) Uani 1 1 d . U
H00V H 0.0542 0.0371 0.5765 0.027 Uiso 1 1 calc R U
C00W C 0.21198(11) 0.44281(8) 0.06727(7) 0.0231(2) Uani 1 1 d . U
H00W H 0.2598 0.4864 0.0432 0.028 Uiso 1 1 calc R U
C00X C 0.19257(11) 0.68605(7) 0.43532(7) 0.0220(2) Uani 1 1 d . U
H00X H 0.2346 0.7391 0.4500 0.026 Uiso 1 1 calc R U
C00Y C 0.23244(10) 0.20083(8) 0.63780(6) 0.0205(2) Uani 1 1 d . U
H00Y H 0.2719 0.2227 0.6854 0.025 Uiso 1 1 calc R U
C00Z C 0.72358(10) 0.13471(8) 0.32567(7) 0.0232(2) Uani 1 1 d . U
H00Z H 0.7884 0.0953 0.3194 0.028 Uiso 1 1 calc R U
C010 C 0.60855(10) 0.10408(7) 0.30797(7) 0.0207(2) Uani 1 1 d . U
H010 H 0.5977 0.0445 0.2893 0.025 Uiso 1 1 calc R U
C011 C 0.06969(11) 0.68338(8) 0.42566(8) 0.0255(2) Uani 1 1 d . U
H011 H 0.0256 0.7366 0.4326 0.031 Uiso 1 1 calc R U
C012 C 0.00064(10) 0.43936(8) 0.37277(8) 0.0241(2) Uani 1 1 d . U
H01A H 0.0151 0.4226 0.3175 0.036 Uiso 1 1 calc R U
H01B H -0.0843 0.4495 0.3778 0.036 Uiso 1 1 calc R U
H01C H 0.0274 0.3911 0.4090 0.036 Uiso 1 1 calc R U
C013 C 0.34921(10) 0.45009(8) 0.19231(7) 0.0222(2) Uani 1 1 d . U
H01D H 0.3933 0.4905 0.1587 0.033 Uiso 1 1 calc R U
H01E H 0.4004 0.4003 0.2101 0.033 Uiso 1 1 calc R U
H01F H 0.3234 0.4827 0.2391 0.033 Uiso 1 1 calc R U
C014 C 0.00984(10) 0.60436(8) 0.40605(8) 0.0241(2) Uani 1 1 d . U
H014 H -0.0742 0.6057 0.4004 0.029 Uiso 1 1 calc R U
C015 C 0.04090(11) 0.34451(9) 0.05433(7) 0.0260(2) Uani 1 1 d . U
H015 H -0.0262 0.3209 0.0249 0.031 Uiso 1 1 calc R U
C016 C 0.16357(11) 0.12379(8) 0.64201(7) 0.0236(2) Uani 1 1 d . U
H016 H 0.1587 0.0941 0.6920 0.028 Uiso 1 1 calc R U
C017 C 0.11320(12) 0.40952(9) 0.02343(7) 0.0272(2) Uani 1 1 d . U
H017 H 0.0950 0.4319 -0.0289 0.033 Uiso 1 1 calc R U

loop_
_atom_site_aniso_label
_atom_site_aniso_U_11
_atom_site_aniso_U_22
_atom_site_aniso_U_33
_atom_site_aniso_U_23
_atom_site_aniso_U_13
_atom_site_aniso_U_12
Mg01 0.01083(15) 0.01178(15) 0.01581(16) 0.00026(11) 0.00077(12) -0.00159(11)
O002 0.0203(4) 0.0143(3) 0.0184(3) -0.0006(3) 0.0055(3) -0.0060(3)
O003 0.0183(4) 0.0118(3) 0.0253(4) -0.0024(3) 0.0005(3) -0.0002(3)
O004 0.0108(3) 0.0180(3) 0.0271(4) -0.0034(3) 0.0002(3) -0.0003(3)
O005 0.0176(4) 0.0245(4) 0.0178(3) 0.0010(3) -0.0029(3) -0.0051(3)
N006 0.0129(4) 0.0126(4) 0.0164(4) 0.0001(3) 0.0021(3) -0.0009(3)
N007 0.0127(4) 0.0126(4) 0.0169(4) -0.0006(3) 0.0005(3) -0.0003(3)
N008 0.0129(4) 0.0145(4) 0.0159(4) 0.0005(3) 0.0015(3) -0.0014(3)
N009 0.0137(4) 0.0127(4) 0.0168(4) 0.0005(3) 0.0019(3) 0.0011(3)
C00A 0.0132(4) 0.0125(4) 0.0198(4) -0.0002(3) 0.0048(3) -0.0020(3)
C00B 0.0141(4) 0.0118(4) 0.0171(4) 0.0003(3) 0.0048(3) 0.0010(3)
C00C 0.0147(4) 0.0145(4) 0.0186(4) 0.0005(3) 0.0020(3) 0.0006(3)
C00D 0.0128(4) 0.0158(4) 0.0147(4) 0.0009(3) 0.0018(3) 0.0014(3)
C00E 0.0158(4) 0.0167(4) 0.0145(4) 0.0000(3) 0.0011(3) 0.0006(3)
C00F 0.0176(5) 0.0131(4) 0.0155(4) 0.0014(3) 0.0032(3) 0.0024(3)
C00G 0.0182(5) 0.0113(4) 0.0173(4) -0.0004(3) 0.0009(3) -0.0006(3)
C00H 0.0109(4) 0.0170(4) 0.0186(4) 0.0001(3) 0.0000(3) -0.0006(3)
C00I 0.0127(4) 0.0173(4) 0.0171(4) -0.0025(3) 0.0000(3) -0.0007(3)
C00J 0.0166(4) 0.0161(4) 0.0166(4) -0.0007(3) 0.0029(3) 0.0002(4)
C00K 0.0191(5) 0.0150(4) 0.0185(4) 0.0006(3) 0.0025(4) 0.0012(4)
C00L 0.0182(5) 0.0131(4) 0.0184(4) -0.0024(3) 0.0052(4) -0.0011(3)
C00M 0.0146(4) 0.0172(4) 0.0204(5) -0.0013(4) 0.0008(4) -0.0051(3)
C00N 0.0173(5) 0.0224(5) 0.0184(5) 0.0005(4) 0.0001(4) -0.0020(4)
C00O 0.0145(4) 0.0144(4) 0.0251(5) -0.0024(4) -0.0001(4) -0.0026(3)
C00P 0.0144(4) 0.0172(4) 0.0193(4) -0.0007(4) 0.0013(3) 0.0003(4)
C00Q 0.0191(5) 0.0169(4) 0.0205(5) 0.0012(4) -0.0016(4) -0.0036(4)
C00R 0.0171(5) 0.0178(5) 0.0215(5) 0.0018(4) 0.0049(4) 0.0022(4)
C00S 0.0131(4) 0.0250(5) 0.0265(5) -0.0012(4) 0.0014(4) 0.0027(4)
C00T 0.0179(5) 0.0175(5) 0.0173(4) 0.0005(3) 0.0031(4) -0.0008(4)
C00U 0.0176(5) 0.0173(5) 0.0288(5) -0.0058(4) 0.0030(4) -0.0018(4)
C00V 0.0289(6) 0.0160(5) 0.0224(5) 0.0005(4) 0.0093(4) -0.0050(4)
C00W 0.0273(6) 0.0241(5) 0.0183(5) 0.0037(4) 0.0031(4) -0.0026(4)
C00X 0.0270(6) 0.0144(5) 0.0252(5) -0.0004(4) 0.0060(4) 0.0025(4)
C00Y 0.0237(5) 0.0202(5) 0.0178(5) 0.0007(4) 0.0021(4) -0.0014(4)
C00Z 0.0184(5) 0.0231(5) 0.0284(5) -0.0018(4) 0.0052(4) 0.0061(4)
C010 0.0213(5) 0.0172(5) 0.0236(5) -0.0024(4) 0.0035(4) 0.0032(4)
C011 0.0263(6) 0.0182(5) 0.0330(6) 0.0004(4) 0.0102(5) 0.0074(4)
C012 0.0156(5) 0.0214(5) 0.0357(6) -0.0012(4) 0.0034(4) 0.0005(4)
C013 0.0213(5) 0.0249(5) 0.0206(5) 0.0033(4) 0.0020(4) -0.0072(4)
C014 0.0191(5) 0.0220(5) 0.0320(6) 0.0017(4) 0.0076(4) 0.0060(4)
C015 0.0247(6) 0.0338(6) 0.0189(5) 0.0023(4) -0.0046(4) -0.0033(5)
C016 0.0323(6) 0.0200(5) 0.0191(5) 0.0035(4) 0.0068(4) -0.0032(4)
C017 0.0304(6) 0.0331(6) 0.0180(5) 0.0055(4) -0.0014(4) -0.0019(5)

loop_
_atom_type_symbol
_atom_type_description
_atom_type_scat_dispersion_real
_atom_type_scat_dispersion_imag
_atom_type_scat_source
C C 0.0033 0.0016 'International Tables Vol C Tables 4.2.6.8 and 6.1.1.4'
H H 0.0000 0.0000 'International Tables Vol C Tables 4.2.6.8 and 6.1.1.4'
N N 0.0061 0.0033 'International Tables Vol C Tables 4.2.6.8 and 6.1.1.4'
O O 0.0106 0.0060 'International Tables Vol C Tables 4.2.6.8 and 6.1.1.4'
Mg Mg 0.0486 0.0363 'International Tables Vol C Tables 4.2.6.8 and 6.1.1.4'

loop_
_geom_angle_atom_site_label_1
_geom_angle_atom_site_label_2
_geom_angle_atom_site_label_3
_geom_angle
N008 Mg01 N009 114.59(4)
N008 Mg01 N007 119.84(4)
N009 Mg01 N007 94.84(4)
N008 Mg01 N006 93.29(4)
N009 Mg01 N006 118.64(4)
N007 Mg01 N006 117.63(4)
C00A O002 C00L 105.36(8)
C00G O003 C00K 105.41(8)
C00H O004 C00P 105.45(8)
C00I O005 C00N 105.36(8)
C00A N006 C00B 105.30(8)
C00A N006 Mg01 120.75(7)
C00B N006 Mg01 133.21(7)
C00H N007 C00D 105.05(8)
C00H N007 Mg01 120.13(7)
C00D N007 Mg01 134.82(7)
C00I N008 C00E 105.03(8)
C00I N008 Mg01 121.72(7)
C00E N008 Mg01 132.59(7)
C00G N009 C00F 105.27(8)
C00G N009 Mg01 120.39(7)
C00F N009 Mg01 134.23(7)
N006 C00A O002 112.64(9)
N006 C00A C00M 130.34(9)
O002 C00A C00M 116.99(9)
C00L C00B C00C 120.44(9)
C00L C00B N006 108.35(9)
C00C C00B N006 131.11(9)
C00B C00C C00Y 115.86(9)
C00B C00C C00Q 121.99(9)
C00Y C00C C00Q 122.08(10)
C00P C00D C00J 120.54(9)
C00P C00D N007 108.34(9)
C00J C00D N007 131.12(9)
C00N C00E C00T 121.14(10)
C00N C00E N008 108.22(9)
C00T C00E N008 130.59(9)
C00K C00F C00R 120.52(10)
C00K C00F N009 107.92(9)
C00R C00F N009 131.55(10)
N009 C00G O003 113.01(9)
N009 C00G C00O 130.32(9)
O003 C00G C00O 116.67(9)
N007 C00H O004 112.86(9)
N007 C00H C00O 130.53(9)
O004 C00H C00O 116.60(9)
N008 C00I O005 113.22(9)
N008 C00I C00M 129.85(9)
O005 C00I C00M 116.92(9)
C00D C00J C010 115.75(10)
C00D C00J C00U 121.79(9)
C010 C00J C00U 122.46(10)
C00X C00K O003 127.03(10)
C00X C00K C00F 124.57(10)
O003 C00K C00F 108.38(9)
C00V C00L O002 127.18(10)
C00V C00L C00B 124.52(10)
O002 C00L C00B 108.29(9)
C00A C00M C00I 122.57(9)
C00A C00M H00M 118.7
C00I C00M H00M 118.7
C015 C00N O005 127.76(10)
C015 C00N C00E 124.08(11)
O005 C00N C00E 108.15(9)
C00H C00O C00G 123.71(9)
C00H C00O H00O 118.1
C00G C00O H00O 118.1
C00S C00P O004 127.17(10)
C00S C00P C00D 124.55(10)
O004 C00P C00D 108.28(9)
C00C C00Q H00A 109.5
C00C C00Q H00B 109.5
H00A C00Q H00B 109.5
C00C C00Q H00C 109.5
H00A C00Q H00C 109.5
H00B C00Q H00C 109.5
C014 C00R C00F 115.34(10)
C014 C00R C012 121.82(10)
C00F C00R C012 122.82(10)
C00P C00S C00Z 114.98(10)
C00P C00S H00S 122.5
C00Z C00S H00S 122.5
C00E C00T C00W 115.42(10)
C00E C00T C013 121.84(9)
C00W C00T C013 122.74(10)
C00J C00U H00D 109.5
C00J C00U H00E 109.5
H00D C00U H00E 109.5
C00J C00U H00F 109.5
H00D C00U H00F 109.5
H00E C00U H00F 109.5
C00L C00V C016 115.15(10)
C00L C00V H00V 122.4
C016 C00V H00V 122.4
C017 C00W C00T 122.59(11)
C017 C00W H00W 118.7
C00T C00W H00W 118.7
C00K C00X C011 115.04(11)
C00K C00X H00X 122.5
C011 C00X H00X 122.5
C016 C00Y C00C 122.49(10)
C016 C00Y H00Y 118.8
C00C C00Y H00Y 118.8
C00S C00Z C010 121.56(10)
C00S C00Z H00Z 119.2
C010 C00Z H00Z 119.2
C00J C010 C00Z 122.59(10)
C00J C010 H010 118.7
C00Z C010 H010 118.7
C00X C011 C014 121.45(10)
C00X C011 H011 119.3
C014 C011 H011 119.3
C00R C012 H01A 109.5
C00R C012 H01B 109.5
H01A C012 H01B 109.5
C00R C012 H01C 109.5
H01A C012 H01C 109.5
H01B C012 H01C 109.5
C00T C013 H01D 109.5
C00T C013 H01E 109.5
H01D C013 H01E 109.5
C00T C013 H01F 109.5
H01D C013 H01F 109.5
H01E C013 H01F 109.5
C011 C014 C00R 123.05(11)
C011 C014 H014 118.5
C00R C014 H014 118.5
C00N C015 C017 115.04(11)
C00N C015 H015 122.5
C017 C015 H015 122.5
C00V C016 C00Y 121.45(10)
C00V C016 H016 119.3
C00Y C016 H016 119.3
C015 C017 C00W 121.70(11)
C015 C017 H017 119.1
C00W C017 H017 119.1

loop_
_geom_bond_atom_site_label_1
_geom_bond_atom_site_label_2
_geom_bond_distance
Mg01 N008 2.0480(9)
Mg01 N009 2.0490(9)
Mg01 N007 2.0525(9)
Mg01 N006 2.0531(9)
O002 C00A 1.3770(12)
O002 C00L 1.3821(13)
O003 C00G 1.3688(12)
O003 C00K 1.3811(13)
O004 C00H 1.3739(12)
O004 C00P 1.3796(13)
O005 C00I 1.3686(12)
O005 C00N 1.3793(13)
N006 C00A 1.3424(13)
N006 C00B 1.4024(13)
N007 C00H 1.3408(13)
N007 C00D 1.4062(13)
N008 C00I 1.3322(13)
N008 C00E 1.4061(13)
N009 C00G 1.3385(13)
N009 C00F 1.4076(13)
C00A C00M 1.3850(14)
C00B C00L 1.3873(14)
C00B C00C 1.3927(14)
C00C C00Y 1.3975(14)
C00C C00Q 1.4998(14)
C00D C00P 1.3866(14)
C00D C00J 1.3935(14)
C00E C00N 1.3855(14)
C00E C00T 1.3881(14)
C00F C00K 1.3890(14)
C00F C00R 1.3965(15)
C00G C00O 1.3909(15)
C00H C00O 1.3864(14)
C00I C00M 1.3952(14)
C00J C010 1.3953(15)
C00J C00U 1.4995(15)
C00K C00X 1.3755(14)
C00L C00V 1.3738(15)
C00M H00M 0.9500
C00N C015 1.3788(15)
C00O H00O 0.9500
C00P C00S 1.3766(15)
C00Q H00A 0.9800
C00Q H00B 0.9800
C00Q H00C 0.9800
C00R C014 1.3958(15)
C00R C012 1.5003(16)
C00S C00Z 1.3925(17)
C00S H00S 0.9500
C00T C00W 1.3967(15)
C00T C013 1.4957(15)
C00U H00D 0.9800
C00U H00E 0.9800
C00U H00F 0.9800
C00V C016 1.3946(17)
C00V H00V 0.9500
C00W C017 1.3949(17)
C00W H00W 0.9500
C00X C011 1.3907(17)
C00X H00X 0.9500
C00Y C016 1.3949(16)
C00Y H00Y 0.9500
C00Z C010 1.3958(16)
C00Z H00Z 0.9500
C010 H010 0.9500
C011 C014 1.3926(17)
C011 H011 0.9500
C012 H01A 0.9800
C012 H01B 0.9800
C012 H01C 0.9800
C013 H01D 0.9800
C013 H01E 0.9800
C013 H01F 0.9800
C014 H014 0.9500
C015 C017 1.3879(18)
C015 H015 0.9500
C016 H016 0.9500
C017 H017 0.9500

_cod_database_fobs_code 2300568
